data_4025657
loop_
_publ_author_name
'Eric Gayon'
'Olivier Debleds'
'Marie Nicouleau'
'Frederic Lamaty'
'Arie van der Lee'
'Emmanuel Vrancken'
'Jean-Marc Campagne'

_publ_section_title
;
 Highly Diastereoselective Baldwin Rearrangement of Isoxazolines
 intocis-Acylaziridines
;
_journal_name_full 'Journal of Organic Chemistry'
_journal_page_first 6050
_journal_page_last 6053
_journal_paper_doi 10.1021/jo101273d
_journal_volume 75
_journal_year 2010
_chemical_formula_moiety 'C19 H21 N1 O3 S1'
_chemical_formula_sum 'C19 H21 N O3 S'
_chemical_formula_weight 343.45
_space_group_IT_number 61
_symmetry_cell_setting orthorhombic
_symmetry_space_group_name_Hall '-P 2ac 2ab'
_symmetry_space_group_name_H-M 'P b c a'
_atom_sites_solution_hydrogens geom
_atom_sites_solution_primary direct
_audit_creation_date 09-06-16
_audit_creation_method CRYSTALS_ver_12.86
_cell_angle_alpha 90
_cell_angle_beta 90
_cell_angle_gamma 90
_cell_formula_units_Z 8
_cell_length_a 16.2623(10)
_cell_length_b 11.1128(10)
_cell_length_c 19.8940(10)
_cell_measurement_reflns_used 0
_cell_measurement_temperature 293
_cell_measurement_theta_max 0
_cell_measurement_theta_min 0
_cell_volume 3595.2(4)
_computing_cell_refinement 'USER DEFINED CELL REFINEMENT'
_computing_data_collection 'USER DEFINED DATA COLLECTION'
_computing_data_reduction 'USER DEFINED DATA REDUCTION'
_computing_molecular_graphics 'CAMERON (Watkin et al., 1996)'
_computing_publication_material 'CRYSTALS (Betteridge et al., 2003)'
_computing_structure_refinement 'CRYSTALS (Betteridge et al., 2003)'
_computing_structure_solution 'SHELXS 86 (Sheldrick, 1986)'
_diffrn_ambient_temperature 293
_diffrn_measured_fraction_theta_full 0.995
_diffrn_measured_fraction_theta_max 0.917
_diffrn_measurement_device Unknown
_diffrn_measurement_device_type Serial
_diffrn_measurement_method \w/2\q
_diffrn_radiation_monochromator graphite
_diffrn_radiation_type 'Mo K\a'
_diffrn_radiation_wavelength 0.71073
_diffrn_reflns_av_R_equivalents 0.091
_diffrn_reflns_limit_h_max 22
_diffrn_reflns_limit_h_min -21
_diffrn_reflns_limit_k_max 14
_diffrn_reflns_limit_k_min -13
_diffrn_reflns_limit_l_max 26
_diffrn_reflns_limit_l_min -26
_diffrn_reflns_number 41166
_diffrn_reflns_theta_full 26.785
_diffrn_reflns_theta_max 29.114
_diffrn_reflns_theta_min 3.020
_diffrn_standards_number 0
_exptl_absorpt_coefficient_mu 0.196
_exptl_absorpt_correction_T_max 1.0000
_exptl_absorpt_correction_T_min 1.0000
_exptl_absorpt_correction_type none
_exptl_crystal_density_diffrn 1.269
_exptl_crystal_density_method 'not measured'
_exptl_crystal_F_000 1456
_refine_diff_density_max 0.29
_refine_diff_density_min -0.50
_refine_ls_extinction_method None
_refine_ls_goodness_of_fit_ref 0.9605
_refine_ls_hydrogen_treatment constr
_refine_ls_matrix_type full
_refine_ls_number_parameters 217
_refine_ls_number_reflns 2339
_refine_ls_number_restraints 0
_refine_ls_R_factor_all 0.1007
_refine_ls_R_factor_gt 0.0448
_refine_ls_shift/su_max 0.000257
_refine_ls_structure_factor_coef F
_refine_ls_weighting_details
;
 Method, part 1, Chebychev polynomial, (Watkin, 1994, Prince, 1982) 
 [weight] = 1.0/[A~0~*T~0~(x)+A~1~*T~1~(x) ... +A~n-1~]*T~n-1~(x)] 
 where A~i~ are the Chebychev coefficients listed below and x= Fcalc/Fmax 
 Method = Robust Weighting (Prince, 1982) 
 W = [weight] * [1-(deltaF/6*sigmaF)^2^]^2^ 
 A~i~ are: 
 2.00 1.12 1.32 
;
_refine_ls_weighting_scheme calc
_refine_ls_wR_factor_all 0.0803
_refine_ls_wR_factor_gt 0.0522
_refine_ls_wR_factor_ref 0.0522
_reflns_limit_h_max 22
_reflns_limit_h_min 0
_reflns_limit_k_max 14
_reflns_limit_k_min 0
_reflns_limit_l_max 26
_reflns_limit_l_min 0
_reflns_number_gt 2339
_reflns_number_total 4435
_reflns_threshold_expression I>2.0\s(I)
_oxford_diffrn_Wilson_B_factor 0.00
_oxford_diffrn_Wilson_scale 0.00
_oxford_refine_ls_r_factor_ref 0.0448
_oxford_refine_ls_scale 0.4479(10)
_oxford_reflns_number_all 4435
_oxford_reflns_threshold_expression_ref I>2.0\s(I)
_oxford_structure_analysis_title 'CF solution in Pbca'
_cod_data_source_file jo101273d_si_001.cif
_cod_data_source_block 1
_cod_depositor_comments
;
The following automatic conversions were performed:

'_symmetry_cell_setting' value 'Orthorhombic' changed to
'orthorhombic' according to the built-in table from CIF Core
dictionary named 'cif_core.dic' version 2.4.1 from 2010-06-29.

Automatic conversion script
Id: cif_fix_values 1646 2011-03-28 12:23:43Z adriana 
;
_cod_original_sg_symbol_H-M 'P b c a '
_cod_original_formula_sum 'C19 H21 N1 O3 S1'
_cod_database_code 4025657

loop_
_symmetry_equiv_pos_as_xyz
x,y,z
-x,-y,-z
-x+1/2,y+1/2,z
x+1/2,-y+1/2,-z
x,-y+1/2,z+1/2
-x,y+1/2,-z+1/2
-x+1/2,-y,z+1/2
x+1/2,y,-z+1/2

loop_
_atom_site_label
_atom_site_type_symbol
_atom_site_fract_x
_atom_site_fract_y
_atom_site_fract_z
_atom_site_U_iso_or_equiv
_atom_site_occupancy
_atom_site_adp_type
_atom_site_refinement_flags_posn
_atom_site_refinement_flags_adp
_atom_site_refinement_flags_occupancy
_atom_site_disorder_assembly
_atom_site_disorder_group
_oxford_atom_site_special_shape
_atom_site_attached_hydrogens
S1 S 0.79316(3) 0.28099(6) 0.10533(3) 0.0207 1.0000 Uani . . . . . . .
O2 O 0.82467(12) 0.40065(17) 0.11642(10) 0.0301 1.0000 Uani . . . . . . .
O3 O 0.84630(11) 0.19475(17) 0.07374(9) 0.0267 1.0000 Uani . . . . . . .
N4 N 0.76139(12) 0.21714(19) 0.17642(10) 0.0199 1.0000 Uani . . . . . . .
C5 C 0.71024(14) 0.2941(2) 0.22065(12) 0.0202 1.0000 Uani . . . . . . .
C6 C 0.79696(15) 0.2614(2) 0.24048(12) 0.0206 1.0000 Uani . . . . . . .
C7 C 0.81327(15) 0.1661(2) 0.29318(13) 0.0219 1.0000 Uani . . . . . . .
O8 O 0.80218(13) 0.06107(18) 0.28103(10) 0.0332 1.0000 Uani . . . . . . .
C9 C 0.84126(16) 0.2120(3) 0.36228(13) 0.0264 1.0000 Uani . . . . . . .
C10 C 0.9218(2) 0.2809(4) 0.35558(18) 0.0593 1.0000 Uani . . . . . . .
H11 H 0.9427 0.3036 0.3989 0.0850 1.0000 Uiso R . . . . . .
H12 H 0.9641 0.2352 0.3338 0.0850 1.0000 Uiso R . . . . . .
H13 H 0.9141 0.3589 0.3318 0.0853 1.0000 Uiso R . . . . . .
C14 C 0.7755(2) 0.2969(4) 0.38958(17) 0.0539 1.0000 Uani . . . . . . .
H15 H 0.7899 0.3260 0.4330 0.0789 1.0000 Uiso R . . . . . .
H16 H 0.7712 0.3702 0.3613 0.0790 1.0000 Uiso R . . . . . .
H17 H 0.7212 0.2598 0.3915 0.0791 1.0000 Uiso R . . . . . .
C18 C 0.8524(3) 0.1060(3) 0.40955(17) 0.0611 1.0000 Uani . . . . . . .
H19 H 0.8659 0.1314 0.4538 0.0919 1.0000 Uiso R . . . . . .
H20 H 0.8962 0.0534 0.3935 0.0919 1.0000 Uiso R . . . . . .
H21 H 0.8021 0.0568 0.4116 0.0919 1.0000 Uiso R . . . . . .
H22 H 0.8385 0.3283 0.2365 0.0255 1.0000 Uiso R . . . . . .
C23 C 0.63497(14) 0.2357(2) 0.24970(13) 0.0216 1.0000 Uani . . . . . . .
C24 C 0.58562(15) 0.3038(3) 0.29260(13) 0.0249 1.0000 Uani . . . . . . .
C25 C 0.51522(16) 0.2534(3) 0.32068(14) 0.0308 1.0000 Uani . . . . . . .
C26 C 0.49371(17) 0.1358(3) 0.30570(15) 0.0332 1.0000 Uani . . . . . . .
C27 C 0.54186(18) 0.0697(3) 0.26227(16) 0.0367 1.0000 Uani . . . . . . .
C28 C 0.61308(16) 0.1183(3) 0.23423(14) 0.0276 1.0000 Uani . . . . . . .
H29 H 0.6465 0.0699 0.2032 0.0341 1.0000 Uiso R . . . . . .
H30 H 0.5259 -0.0108 0.2518 0.0433 1.0000 Uiso R . . . . . .
H31 H 0.4459 0.0995 0.3269 0.0402 1.0000 Uiso R . . . . . .
H32 H 0.4815 0.3010 0.3510 0.0373 1.0000 Uiso R . . . . . .
H33 H 0.6008 0.3859 0.3042 0.0306 1.0000 Uiso R . . . . . .
H34 H 0.7025 0.3802 0.2039 0.0243 1.0000 Uiso R . . . . . .
C35 C 0.69918(14) 0.2902(2) 0.06148(12) 0.0212 1.0000 Uani . . . . . . .
C36 C 0.65721(17) 0.1856(3) 0.04530(15) 0.0295 1.0000 Uani . . . . . . .
C37 C 0.58447(18) 0.1948(3) 0.00906(16) 0.0373 1.0000 Uani . . . . . . .
C38 C 0.55522(18) 0.3064(3) -0.01066(15) 0.0401 1.0000 Uani . . . . . . .
C39 C 0.59746(19) 0.4096(3) 0.00618(18) 0.0437 1.0000 Uani . . . . . . .
C40 C 0.66999(18) 0.4028(3) 0.04285(16) 0.0340 1.0000 Uani . . . . . . .
H41 H 0.6995 0.4747 0.0569 0.0414 1.0000 Uiso R . . . . . .
H42 H 0.5774 0.4870 -0.0080 0.0524 1.0000 Uiso R . . . . . .
H43 H 0.5059 0.3121 -0.0372 0.0493 1.0000 Uiso R . . . . . .
H44 H 0.5547 0.1227 -0.0023 0.0443 1.0000 Uiso R . . . . . .
H45 H 0.6780 0.1080 0.0599 0.0353 1.0000 Uiso R . . . . . .

loop_
_atom_site_aniso_label
_atom_site_aniso_U_11
_atom_site_aniso_U_22
_atom_site_aniso_U_33
_atom_site_aniso_U_23
_atom_site_aniso_U_13
_atom_site_aniso_U_12
S1 0.0168(2) 0.0243(3) 0.0211(3) -0.0002(3) -0.0001(2) -0.0005(3)
O2 0.0306(10) 0.0298(11) 0.0299(11) -0.0006(8) 0.0019(8) -0.0093(8)
O3 0.0206(8) 0.0343(11) 0.0253(10) -0.0019(8) 0.0036(7) 0.0053(8)
N4 0.0200(9) 0.0212(10) 0.0185(10) -0.0014(9) -0.0008(8) 0.0010(9)
C5 0.0190(10) 0.0194(12) 0.0223(11) -0.0021(9) 0.0013(9) 0.0027(11)
C6 0.0213(11) 0.0214(12) 0.0191(11) -0.0037(9) 0.0004(10) 0.0011(10)
C7 0.0188(11) 0.0257(14) 0.0213(12) 0.0006(11) 0.0002(9) 0.0033(10)
O8 0.0462(12) 0.0242(11) 0.0293(10) -0.0001(8) -0.0075(9) 0.0019(9)
C9 0.0285(12) 0.0290(14) 0.0217(13) -0.0025(12) -0.0007(10) 0.0026(12)
C10 0.0415(18) 0.100(3) 0.0361(17) -0.009(2) -0.0052(14) -0.028(2)
C14 0.053(2) 0.078(3) 0.0314(16) -0.0207(18) -0.0078(14) 0.0298(19)
C18 0.114(4) 0.038(2) 0.0317(19) 0.0043(15) -0.023(2) 0.001(2)
C23 0.0163(10) 0.0255(13) 0.0230(12) 0.0015(11) -0.0015(9) 0.0031(10)
C24 0.0212(11) 0.0275(14) 0.0261(13) -0.0040(11) -0.0005(10) 0.0012(11)
C25 0.0205(12) 0.0442(17) 0.0278(14) 0.0007(12) 0.0041(11) 0.0043(11)
C26 0.0199(12) 0.0443(18) 0.0355(16) 0.0109(14) 0.0048(11) -0.0012(12)
C27 0.0297(14) 0.0294(15) 0.051(2) 0.0022(14) -0.0022(14) -0.0070(13)
C28 0.0222(12) 0.0280(14) 0.0327(15) -0.0048(12) 0.0017(11) -0.0004(11)
C35 0.0184(11) 0.0275(13) 0.0178(11) -0.0007(10) -0.0026(9) 0.0029(11)
C36 0.0282(14) 0.0284(14) 0.0320(15) -0.0017(12) -0.0029(12) 0.0001(11)
C37 0.0257(13) 0.049(2) 0.0367(16) -0.0119(14) -0.0061(12) -0.0024(13)
C38 0.0241(13) 0.066(2) 0.0296(15) -0.0001(15) -0.0040(11) 0.0073(15)
C39 0.0278(15) 0.049(2) 0.055(2) 0.0163(17) -0.0047(15) 0.0081(15)
C40 0.0281(14) 0.0304(15) 0.0435(18) 0.0057(13) -0.0019(13) 0.0026(12)

loop_
_atom_type_symbol
_atom_type_scat_dispersion_real
_atom_type_scat_dispersion_imag
_atom_type_scat_Cromer_Mann_a1
_atom_type_scat_Cromer_Mann_b1
_atom_type_scat_Cromer_Mann_a2
_atom_type_scat_Cromer_Mann_b2
_atom_type_scat_Cromer_Mann_a3
_atom_type_scat_Cromer_Mann_b3
_atom_type_scat_Cromer_Mann_a4
_atom_type_scat_Cromer_Mann_b4
_atom_type_scat_Cromer_Mann_c
_atom_type_scat_source
C 0.0033 0.0016 2.3100 20.8439 1.0200 10.2075 1.5886 0.5687 0.8650 51.6512 0.2156 'International Tables Vol C 4.2.6.8 and 6.1.1.4'
H 0.0000 0.0000 0.4930 10.5109 0.3229 26.1257 0.1402 3.1424 0.0408 57.7998 0.0030 'International Tables Vol C 4.2.6.8 and 6.1.1.4'
N 0.0061 0.0033 12.2126 0.0057 3.1322 9.8933 2.0125 28.9975 1.1663 0.5826 -11.5290 'International Tables Vol C 4.2.6.8 and 6.1.1.4'
S 0.1246 0.1234 6.9053 1.4679 5.2034 22.2151 1.4379 0.2536 1.5863 56.1720 0.8669 'International Tables Vol C 4.2.6.8 and 6.1.1.4'
O 0.0106 0.0060 3.0485 13.2771 2.2868 5.7011 1.5463 0.3239 0.8670 32.9089 0.2508 'International Tables Vol C 4.2.6.8 and 6.1.1.4'

loop_
_geom_angle_atom_site_label_1
_geom_angle_site_symmetry_1
_geom_angle_atom_site_label_2
_geom_angle_site_symmetry_2
_geom_angle_atom_site_label_3
_geom_angle_site_symmetry_3
_geom_angle
_geom_angle_publ_flag
O2 . S1 . O3 . 117.95(12) yes
O2 . S1 . N4 . 111.92(11) yes
O3 . S1 . N4 . 105.92(11) yes
O2 . S1 . C35 . 109.27(12) yes
O3 . S1 . C35 . 110.14(12) yes
N4 . S1 . C35 . 100.15(11) yes
S1 . N4 . C5 . 115.65(16) yes
S1 . N4 . C6 . 117.87(16) yes
C5 . N4 . C6 . 61.16(15) yes
N4 . C5 . C6 . 59.46(14) yes
N4 . C5 . C23 . 115.9(2) yes
C6 . C5 . C23 . 123.9(2) yes
N4 . C5 . H34 . 114.6 no
C6 . C5 . H34 . 115.2 no
C23 . C5 . H34 . 115.5 no
C5 . C6 . N4 . 59.38(15) yes
C5 . C6 . C7 . 120.9(2) yes
N4 . C6 . C7 . 115.5(2) yes
C5 . C6 . H22 . 115.4 no
N4 . C6 . H22 . 116.0 no
C7 . C6 . H22 . 117.0 no
C6 . C7 . O8 . 120.8(2) yes
C6 . C7 . C9 . 116.1(2) yes
O8 . C7 . C9 . 123.1(2) yes
C7 . C9 . C10 . 110.1(2) yes
C7 . C9 . C14 . 108.5(2) yes
C10 . C9 . C14 . 108.8(3) yes
C7 . C9 . C18 . 109.4(2) yes
C10 . C9 . C18 . 110.0(3) yes
C14 . C9 . C18 . 110.1(3) yes
C9 . C10 . H11 . 111.0 no
C9 . C10 . H12 . 113.0 no
H11 . C10 . H12 . 106.9 no
C9 . C10 . H13 . 111.8 no
H11 . C10 . H13 . 104.0 no
H12 . C10 . H13 . 109.6 no
C9 . C14 . H15 . 111.2 no
C9 . C14 . H16 . 110.9 no
H15 . C14 . H16 . 104.6 no
C9 . C14 . H17 . 112.8 no
H15 . C14 . H17 . 109.3 no
H16 . C14 . H17 . 107.7 no
C9 . C18 . H19 . 111.8 no
C9 . C18 . H20 . 110.4 no
H19 . C18 . H20 . 108.3 no
C9 . C18 . H21 . 110.9 no
H19 . C18 . H21 . 108.5 no
H20 . C18 . H21 . 106.7 no
C5 . C23 . C24 . 118.1(2) yes
C5 . C23 . C28 . 122.0(2) yes
C24 . C23 . C28 . 119.9(2) yes
C23 . C24 . C25 . 120.1(3) yes
C23 . C24 . H33 . 120.5 no
C25 . C24 . H33 . 119.4 no
C24 . C25 . C26 . 120.1(3) yes
C24 . C25 . H32 . 119.6 no
C26 . C25 . H32 . 120.3 no
C25 . C26 . C27 . 119.6(3) yes
C25 . C26 . H31 . 120.0 no
C27 . C26 . H31 . 120.3 no
C26 . C27 . C28 . 121.1(3) yes
C26 . C27 . H30 . 118.8 no
C28 . C27 . H30 . 120.1 no
C27 . C28 . C23 . 119.3(3) yes
C27 . C28 . H29 . 119.9 no
C23 . C28 . H29 . 120.8 no
S1 . C35 . C36 . 119.5(2) yes
S1 . C35 . C40 . 118.8(2) yes
C36 . C35 . C40 . 121.7(2) yes
C35 . C36 . C37 . 118.6(3) yes
C35 . C36 . H45 . 120.3 no
C37 . C36 . H45 . 121.1 no
C36 . C37 . C38 . 120.3(3) yes
C36 . C37 . H44 . 119.3 no
C38 . C37 . H44 . 120.4 no
C37 . C38 . C39 . 120.3(3) yes
C37 . C38 . H43 . 120.1 no
C39 . C38 . H43 . 119.5 no
C38 . C39 . C40 . 120.3(3) yes
C38 . C39 . H42 . 120.2 no
C40 . C39 . H42 . 119.4 no
C39 . C40 . C35 . 118.7(3) yes
C39 . C40 . H41 . 121.6 no
C35 . C40 . H41 . 119.7 no

loop_
_geom_bond_atom_site_label_1
_geom_bond_site_symmetry_1
_geom_bond_atom_site_label_2
_geom_bond_site_symmetry_2
_geom_bond_distance
_geom_bond_publ_flag
S1 . O2 . 1.442(2) yes
S1 . O3 . 1.4353(19) yes
S1 . N4 . 1.665(2) yes
S1 . C35 . 1.763(2) yes
N4 . C5 . 1.482(3) yes
N4 . C6 . 1.484(3) yes
C5 . C6 . 1.509(3) yes
C5 . C23 . 1.501(3) yes
C5 . H34 . 1.021 no
C6 . C7 . 1.514(4) yes
C6 . H22 . 1.007 no
C7 . O8 . 1.205(3) yes
C7 . C9 . 1.535(4) yes
C9 . C10 . 1.523(4) yes
C9 . C14 . 1.526(4) yes
C9 . C18 . 1.518(4) yes
C10 . H11 . 0.960 no
C10 . H12 . 0.960 no
C10 . H13 . 0.996 no
C14 . H15 . 0.952 no
C14 . H16 . 0.992 no
C14 . H17 . 0.975 no
C18 . H19 . 0.951 no
C18 . H20 . 0.975 no
C18 . H21 . 0.985 no
C23 . C24 . 1.394(4) yes
C23 . C28 . 1.388(4) yes
C24 . C25 . 1.391(4) yes
C24 . H33 . 0.973 no
C25 . C26 . 1.386(5) yes
C25 . H32 . 0.972 no
C26 . C27 . 1.378(4) yes
C26 . H31 . 0.972 no
C27 . C28 . 1.394(4) yes
C27 . H30 . 0.954 no
C28 . H29 . 0.982 no
C35 . C36 . 1.386(4) yes
C35 . C40 . 1.388(4) yes
C36 . C37 . 1.389(4) yes
C36 . H45 . 0.971 no
C37 . C38 . 1.385(5) yes
C37 . H44 . 0.963 no
C38 . C39 . 1.379(5) yes
C38 . H43 . 0.962 no
C39 . C40 . 1.389(4) yes
C39 . H42 . 0.963 no
C40 . H41 . 0.974 no

loop_
_geom_hbond_atom_site_label_D
_geom_hbond_site_symmetry_D
_geom_hbond_atom_site_label_H
_geom_hbond_site_symmetry_H
_geom_hbond_atom_site_label_A
_geom_hbond_site_symmetry_A
_geom_hbond_angle_DHA
_geom_hbond_distance_DH
_geom_hbond_distance_HA
_geom_hbond_distance_DA
_geom_hbond_publ_flag
C28 . H29 . O2 3_645 156 0.98 2.60 3.516(4) yes
C24 . H33 . O8 3_655 146 0.97 2.55 3.399(4) yes
C5 . H34 . O8 3_655 123 1.02 2.53 3.207(4) yes
C40 . H41 . O3 3_655 132 0.97 2.58 3.313(4) yes
C36 . H45 . O2 3_645 157 0.97 2.56 3.481(4) yes
